data_7048250
loop_
_publ_author_name
'Hahn, Jennifer'
'Krieg, Matthias'
'Keck, Constanze'
'Maichle-M\"ossmer, C\"acilia'
'Fink, Reinhold F.'
'Bettinger, Holger F.'

_publ_section_title
;
 Thermal dehydrochlorination in the 4-fluoroaniline-trichloroborane
 system: identification of reactive intermediates involved in the
 formation of B,B',B''-trichloro-N,N',N''-tri((4-fluoro)phenyl)borazine.
;
_journal_issue 48
_journal_name_full 'Dalton transactions (Cambridge, England : 2003)'
_journal_page_first 17304
_journal_page_last 17316
_journal_paper_doi 10.1039/c8dt03954b
_journal_volume 47
_journal_year 2018
_chemical_formula_sum 'C18 H15 B F3 N3'
_chemical_formula_weight 341.14
_space_group_crystal_system triclinic
_space_group_IT_number 2
_space_group_name_Hall '-P 1'
_space_group_name_H-M_alt 'P -1'
_symmetry_space_group_name_Hall '-P 1'
_symmetry_space_group_name_H-M 'P -1'
_atom_sites_solution_hydrogens mixed
_audit_creation_method SHELXL-2014/7
_audit_update_record
;
2017-12-08 deposited with the CCDC.
2018-11-05 downloaded from the CCDC.
;
_cell_angle_alpha 99.27(2)
_cell_angle_beta 112.227(16)
_cell_angle_gamma 90.341(17)
_cell_formula_units_Z 2
_cell_length_a 8.377(7)
_cell_length_b 10.109(9)
_cell_length_c 10.309(9)
_cell_measurement_reflns_used 1052
_cell_measurement_temperature 100(2)
_cell_measurement_theta_max 29.27
_cell_measurement_theta_min 2.082
_cell_volume 795.4(12)
_computing_cell_refinement 'SAINT V8.37A (Bruker AXS Inc., 2015)'
_computing_data_collection 'APEX3 v2016.5-0 (Bruker AXS)'
_computing_data_reduction 'SAINT V8.37A (Bruker AXS Inc., 2015)'
_computing_structure_refinement 'SHELXL-2014/7 (Sheldrick, 2014)'
_computing_structure_solution 'XT, VERSION 2014/5,SHELXS-13 (Sheldrick 2008)'
_diffrn_ambient_temperature 100(2)
_diffrn_measured_fraction_theta_full 0.997
_diffrn_measured_fraction_theta_max 0.997
_diffrn_measurement_device_type 'Bruker APEX II DUO'
_diffrn_measurement_method 'omega scans'
_diffrn_radiation_type MoK\a
_diffrn_radiation_wavelength 0.71073
_diffrn_reflns_av_R_equivalents 0.0471
_diffrn_reflns_av_unetI/netI 0.0292
_diffrn_reflns_Laue_measured_fraction_full 0.997
_diffrn_reflns_Laue_measured_fraction_max 0.997
_diffrn_reflns_limit_h_max 10
_diffrn_reflns_limit_h_min -10
_diffrn_reflns_limit_k_max 12
_diffrn_reflns_limit_k_min -12
_diffrn_reflns_limit_l_max 13
_diffrn_reflns_limit_l_min -13
_diffrn_reflns_number 24544
_diffrn_reflns_point_group_measured_fraction_full 0.997
_diffrn_reflns_point_group_measured_fraction_max 0.997
_diffrn_reflns_theta_full 25.242
_diffrn_reflns_theta_max 27.102
_diffrn_reflns_theta_min 2.047
_diffrn_source 'ImuS-focus sealed tube'
_exptl_absorpt_coefficient_mu 0.110
_exptl_absorpt_correction_T_max 0.9910
_exptl_absorpt_correction_T_min 0.9710
_exptl_absorpt_correction_type multi-scan
_exptl_absorpt_process_details sadabs
_exptl_crystal_colour colourless
_exptl_crystal_density_diffrn 1.424
_exptl_crystal_description plate
_exptl_crystal_F_000 352
_exptl_crystal_size_max 0.268
_exptl_crystal_size_mid 0.133
_exptl_crystal_size_min 0.080
_refine_diff_density_max 0.252
_refine_diff_density_min -0.246
_refine_diff_density_rms 0.048
_refine_ls_extinction_method none
_refine_ls_goodness_of_fit_ref 1.041
_refine_ls_hydrogen_treatment mixed
_refine_ls_matrix_type full
_refine_ls_number_parameters 238
_refine_ls_number_reflns 3483
_refine_ls_number_restraints 0
_refine_ls_restrained_S_all 1.041
_refine_ls_R_factor_all 0.0505
_refine_ls_R_factor_gt 0.0402
_refine_ls_shift/su_max 0.000
_refine_ls_shift/su_mean 0.000
_refine_ls_structure_factor_coef Fsqd
_refine_ls_weighting_details 'w=1/[\s^2^(Fo^2^)+(0.0460P)^2^+0.3572P] where P=(Fo^2^+2Fc^2^)/3'
_refine_ls_weighting_scheme calc
_refine_ls_wR_factor_gt 0.0977
_refine_ls_wR_factor_ref 0.1037
_reflns_Friedel_coverage 0.000
_reflns_number_gt 2873
_reflns_number_total 3483
_reflns_threshold_expression 'I > 2\s(I)'
_cod_data_source_file c8dt03954b2.cif
_cod_data_source_block mo_4_jh425_0m
_cod_depositor_comments 'Adding full bibliography for 7048248--7048250.cif.'
_cod_original_cell_volume 795.5(12)
_cod_database_code 7048250
_shelx_shelxl_version_number 2014/7
_shelx_space_group_comment
;
The symmetry employed for this shelxl refinement is uniquely defined
by the following loop, which should always be used as a source of
symmetry information in preference to the above space-group names.
They are only intended as comments.
;
_shelx_estimated_absorpt_t_min 0.971
_shelx_estimated_absorpt_t_max 0.991

loop_
_space_group_symop_operation_xyz
'x, y, z'
'-x, -y, -z'

loop_
_atom_site_label
_atom_site_type_symbol
_atom_site_fract_x
_atom_site_fract_y
_atom_site_fract_z
_atom_site_U_iso_or_equiv
_atom_site_adp_type
_atom_site_occupancy
_atom_site_site_symmetry_order
_atom_site_calc_flag
_atom_site_refinement_flags_posn
_atom_site_refinement_flags_adp
C1 C 0.26861(18) 0.61806(14) 0.64332(15) 0.0154(3) Uani 1 1 d . .
C2 C 0.37011(18) 0.70039(14) 0.77190(15) 0.0179(3) Uani 1 1 d . .
H2 H 0.4751 0.6702 0.8321 0.021 Uiso 1 1 calc R U
C3 C 0.31968(19) 0.82556(15) 0.81282(16) 0.0203(3) Uani 1 1 d . .
H3 H 0.3885 0.8808 0.9006 0.024 Uiso 1 1 calc R U
C4 C 0.16831(19) 0.86791(14) 0.72381(16) 0.0204(3) Uani 1 1 d . .
C5 C 0.06422(18) 0.78989(15) 0.59734(16) 0.0190(3) Uani 1 1 d . .
H5 H -0.0400 0.8216 0.5379 0.023 Uiso 1 1 calc R U
C6 C 0.11364(18) 0.66374(14) 0.55752(15) 0.0171(3) Uani 1 1 d . .
H6 H 0.0414 0.6081 0.4712 0.020 Uiso 1 1 calc R U
C7 C 0.46457(17) 0.22198(13) 0.56322(15) 0.0152(3) Uani 1 1 d . .
C8 C 0.61326(18) 0.15799(14) 0.56577(16) 0.0181(3) Uani 1 1 d . .
H8 H 0.6558 0.1637 0.4934 0.022 Uiso 1 1 calc R U
C9 C 0.69898(19) 0.08647(14) 0.67283(17) 0.0215(3) Uani 1 1 d . .
H9 H 0.8001 0.0434 0.6746 0.026 Uiso 1 1 calc R U
C10 C 0.6350(2) 0.07897(15) 0.77654(16) 0.0226(3) Uani 1 1 d . .
C11 C 0.48738(19) 0.13872(15) 0.77617(16) 0.0206(3) Uani 1 1 d . .
H11 H 0.4452 0.1316 0.8485 0.025 Uiso 1 1 calc R U
C12 C 0.40156(18) 0.20945(14) 0.66837(15) 0.0173(3) Uani 1 1 d . .
H12 H 0.2987 0.2499 0.6661 0.021 Uiso 1 1 calc R U
C13 C 0.20712(17) 0.43580(14) 0.20233(15) 0.0154(3) Uani 1 1 d . .
C14 C 0.23633(18) 0.52001(15) 0.11731(16) 0.0179(3) Uani 1 1 d . .
H14 H 0.2816 0.6101 0.1581 0.021 Uiso 1 1 calc R U
C15 C 0.20013(18) 0.47387(15) -0.02609(16) 0.0198(3) Uani 1 1 d . .
H15 H 0.2187 0.5315 -0.0841 0.024 Uiso 1 1 calc R U
C16 C 0.13657(19) 0.34215(16) -0.08186(15) 0.0202(3) Uani 1 1 d . .
C17 C 0.10875(19) 0.25509(15) -0.00139(15) 0.0195(3) Uani 1 1 d . .
H17 H 0.0669 0.1644 -0.0426 0.023 Uiso 1 1 calc R U
C18 C 0.14323(18) 0.30283(14) 0.14144(15) 0.0174(3) Uani 1 1 d . .
H18 H 0.1232 0.2445 0.1982 0.021 Uiso 1 1 calc R U
H1A H 0.400(2) 0.4662(18) 0.6743(19) 0.022(4) Uiso 1 1 d . .
H2A H 0.401(2) 0.2725(18) 0.3769(19) 0.023(4) Uiso 1 1 d . .
H3A H 0.229(2) 0.573(2) 0.358(2) 0.034(5) Uiso 1 1 d . .
N1 N 0.32352(16) 0.49202(12) 0.60487(13) 0.0171(3) Uani 1 1 d . .
N2 N 0.37981(15) 0.29518(12) 0.45420(13) 0.0166(3) Uani 1 1 d . .
N3 N 0.23682(16) 0.48689(12) 0.34535(13) 0.0170(3) Uani 1 1 d . .
F1 F 0.11932(12) 0.99161(9) 0.76287(10) 0.0301(2) Uani 1 1 d . .
F2 F 0.71903(13) 0.00904(10) 0.88222(10) 0.0342(3) Uani 1 1 d . .
F3 F 0.09409(12) 0.29765(10) -0.22378(9) 0.0283(2) Uani 1 1 d . .
B1 B 0.3103(2) 0.42414(16) 0.46736(17) 0.0157(3) Uani 1 1 d . .

loop_
_atom_site_aniso_label
_atom_site_aniso_U_11
_atom_site_aniso_U_22
_atom_site_aniso_U_33
_atom_site_aniso_U_23
_atom_site_aniso_U_13
_atom_site_aniso_U_12
C1 0.0178(7) 0.0150(7) 0.0168(7) 0.0047(5) 0.0096(6) 0.0024(5)
C2 0.0170(7) 0.0201(7) 0.0156(7) 0.0044(6) 0.0048(6) 0.0038(5)
C3 0.0216(7) 0.0209(7) 0.0168(7) -0.0001(6) 0.0069(6) 0.0011(6)
C4 0.0226(7) 0.0153(7) 0.0257(8) 0.0013(6) 0.0127(6) 0.0057(6)
C5 0.0162(7) 0.0194(7) 0.0228(8) 0.0053(6) 0.0082(6) 0.0051(5)
C6 0.0162(7) 0.0168(7) 0.0179(7) 0.0027(6) 0.0064(6) 0.0006(5)
C7 0.0160(7) 0.0098(6) 0.0169(7) 0.0014(5) 0.0035(5) 0.0007(5)
C8 0.0177(7) 0.0143(7) 0.0220(7) 0.0022(6) 0.0077(6) 0.0012(5)
C9 0.0178(7) 0.0145(7) 0.0278(8) 0.0024(6) 0.0043(6) 0.0058(5)
C10 0.0257(8) 0.0162(7) 0.0201(8) 0.0079(6) 0.0006(6) 0.0051(6)
C11 0.0257(8) 0.0163(7) 0.0195(7) 0.0050(6) 0.0077(6) 0.0017(6)
C12 0.0163(7) 0.0150(7) 0.0196(7) 0.0028(6) 0.0061(6) 0.0023(5)
C13 0.0124(6) 0.0174(7) 0.0161(7) 0.0042(5) 0.0045(5) 0.0055(5)
C14 0.0148(7) 0.0167(7) 0.0223(8) 0.0068(6) 0.0058(6) 0.0037(5)
C15 0.0176(7) 0.0241(8) 0.0218(8) 0.0118(6) 0.0091(6) 0.0071(6)
C16 0.0195(7) 0.0274(8) 0.0152(7) 0.0046(6) 0.0079(6) 0.0107(6)
C17 0.0202(7) 0.0172(7) 0.0194(7) 0.0026(6) 0.0061(6) 0.0062(6)
C18 0.0185(7) 0.0164(7) 0.0187(7) 0.0064(6) 0.0073(6) 0.0052(5)
N1 0.0181(6) 0.0148(6) 0.0163(6) 0.0046(5) 0.0037(5) 0.0056(5)
N2 0.0200(6) 0.0161(6) 0.0141(6) 0.0043(5) 0.0063(5) 0.0042(5)
N3 0.0213(6) 0.0108(6) 0.0176(6) 0.0023(5) 0.0062(5) 0.0034(5)
F1 0.0288(5) 0.0205(5) 0.0359(6) -0.0046(4) 0.0104(4) 0.0110(4)
F2 0.0409(6) 0.0307(5) 0.0298(5) 0.0176(4) 0.0071(4) 0.0177(4)
F3 0.0358(5) 0.0345(5) 0.0158(5) 0.0041(4) 0.0112(4) 0.0111(4)
B1 0.0137(7) 0.0142(7) 0.0186(8) 0.0035(6) 0.0054(6) 0.0011(6)

loop_
_atom_type_symbol
_atom_type_description
_atom_type_scat_dispersion_real
_atom_type_scat_dispersion_imag
_atom_type_scat_source
C C 0.0033 0.0016 'International Tables Vol C Tables 4.2.6.8 and 6.1.1.4'
H H 0.0000 0.0000 'International Tables Vol C Tables 4.2.6.8 and 6.1.1.4'
N N 0.0061 0.0033 'International Tables Vol C Tables 4.2.6.8 and 6.1.1.4'
F F 0.0171 0.0103 'International Tables Vol C Tables 4.2.6.8 and 6.1.1.4'
B B 0.0013 0.0007 'International Tables Vol C Tables 4.2.6.8 and 6.1.1.4'

loop_
_geom_angle_atom_site_label_1
_geom_angle_atom_site_label_2
_geom_angle_atom_site_label_3
_geom_angle
C6 C1 C2 118.51(14)
C6 C1 N1 121.96(13)
C2 C1 N1 119.53(13)
C3 C2 C1 120.94(14)
C4 C3 C2 118.68(14)
F1 C4 C5 118.89(14)
F1 C4 C3 118.85(14)
C5 C4 C3 122.26(14)
C4 C5 C6 118.98(14)
C5 C6 C1 120.60(14)
C12 C7 C8 118.76(13)
C12 C7 N2 121.29(13)
C8 C7 N2 119.93(13)
C9 C8 C7 120.68(14)
C10 C9 C8 118.80(14)
F2 C10 C9 119.02(15)
F2 C10 C11 118.83(14)
C9 C10 C11 122.15(14)
C10 C11 C12 118.81(14)
C11 C12 C7 120.76(14)
C18 C13 C14 118.89(14)
C18 C13 N3 121.27(13)
C14 C13 N3 119.80(14)
C15 C14 C13 120.98(15)
C16 C15 C14 118.17(14)
F3 C16 C17 118.69(15)
F3 C16 C15 118.52(13)
C17 C16 C15 122.76(15)
C16 C17 C18 118.56(15)
C17 C18 C13 120.62(13)
C1 N1 B1 129.46(13)
C7 N2 B1 127.81(13)
C13 N3 B1 128.98(13)
N3 B1 N1 120.38(14)
N3 B1 N2 119.99(14)
N1 B1 N2 119.55(13)

loop_
_geom_bond_atom_site_label_1
_geom_bond_atom_site_label_2
_geom_bond_distance
C1 C6 1.397(2)
C1 C2 1.399(2)
C1 N1 1.405(2)
C2 C3 1.388(2)
C3 C4 1.373(2)
C4 F1 1.3650(19)
C4 C5 1.372(2)
C5 C6 1.390(2)
C7 C12 1.395(2)
C7 C8 1.400(2)
C7 N2 1.409(2)
C8 C9 1.386(2)
C9 C10 1.377(2)
C10 F2 1.3625(19)
C10 C11 1.378(2)
C11 C12 1.386(2)
C13 C18 1.397(2)
C13 C14 1.397(2)
C13 N3 1.406(2)
C14 C15 1.390(2)
C15 C16 1.379(2)
C16 F3 1.364(2)
C16 C17 1.377(2)
C17 C18 1.390(2)
N1 B1 1.435(2)
N2 B1 1.438(2)
N3 B1 1.428(2)
